data_7250851
loop_
_publ_author_name
'Altalib, Rima'
'Ibrahmi, Imen'
'Ghoudi, Arafet'
'Znaidia, Sami'
'Rekik, Walid'
'Lhoste, Jerome'
'Oueslati, Abderrazek'

_publ_section_title
;
 Structure--property relationships in tris(2-amino-5-methylpyridinium)
 hexabromobismuthate monohydrate with a focus on optical and electrical
 behavior for optoelectronics applications
;
_journal_issue 39
_journal_name_full 'RSC Advances'
_journal_page_first 32906
_journal_page_last 32918
_journal_paper_doi 10.1039/D5RA04097C
_journal_volume 15
_journal_year 2025
_chemical_formula_sum 'C12 H18 Cl4 Fe0.2 N4 Zn0.8'
_chemical_formula_weight 423.57
_space_group_crystal_system monoclinic
_space_group_IT_number 14
_space_group_name_Hall '-P 2ybc'
_space_group_name_H-M_alt 'P 1 21/c 1'
_atom_sites_solution_hydrogens geom
_audit_creation_method SHELXL-2014/7
_audit_update_record
;
2024-07-17 deposited with the CCDC.	2025-08-26 downloaded from the CCDC.
;
_cell_angle_alpha 90
_cell_angle_beta 101.783(5)
_cell_angle_gamma 90
_cell_formula_units_Z 4
_cell_length_a 8.0559(7)
_cell_length_b 14.7738(12)
_cell_length_c 15.7854(12)
_cell_measurement_reflns_used 182899
_cell_measurement_temperature 293(2)
_cell_measurement_theta_max 27.500
_cell_measurement_theta_min 2.975
_cell_volume 1839.1(3)
_computing_structure_refinement 'SHELXL-2014/7 (Sheldrick, 2014)'
_diffrn_ambient_temperature 293(2)
_diffrn_measured_fraction_theta_full 0.998
_diffrn_measured_fraction_theta_max 0.998
_diffrn_measurement_device_type 'Bruker APEX-II CCD'
_diffrn_measurement_method '\w scans'
_diffrn_radiation_type MoK\a
_diffrn_radiation_wavelength 0.71073
_diffrn_reflns_av_R_equivalents 0.1176
_diffrn_reflns_av_unetI/netI 0.0311
_diffrn_reflns_Laue_measured_fraction_full 0.998
_diffrn_reflns_Laue_measured_fraction_max 0.998
_diffrn_reflns_limit_h_max 10
_diffrn_reflns_limit_h_min -10
_diffrn_reflns_limit_k_max 19
_diffrn_reflns_limit_k_min -19
_diffrn_reflns_limit_l_max 20
_diffrn_reflns_limit_l_min -20
_diffrn_reflns_number 182899
_diffrn_reflns_point_group_measured_fraction_full 0.998
_diffrn_reflns_point_group_measured_fraction_max 0.998
_diffrn_reflns_theta_full 25.242
_diffrn_reflns_theta_max 27.500
_diffrn_reflns_theta_min 2.975
_exptl_absorpt_coefficient_mu 1.811
_exptl_absorpt_correction_T_max 0.7456
_exptl_absorpt_correction_T_min 0.6581
_exptl_absorpt_correction_type multi-scan
_exptl_absorpt_process_details
;
 SADABS 2016/2: Krause, L., Herbst-Irmer, R., Sheldrick G.M. & Stalke D.,
 J. Appl. Cryst. 48 (2015) 3-10
;
_exptl_crystal_colour green
_exptl_crystal_density_diffrn 1.530
_exptl_crystal_description prism
_exptl_crystal_F_000 861
_exptl_crystal_size_max 0.23
_exptl_crystal_size_mid 0.18
_exptl_crystal_size_min 0.15
_refine_diff_density_max 0.278
_refine_diff_density_min -0.368
_refine_diff_density_rms 0.058
_refine_ls_extinction_coef 0.0038(5)
_refine_ls_extinction_expression Fc^*^=kFc[1+0.001xFc^2^\l^3^/sin(2\q)]^-1/4^
_refine_ls_extinction_method 'SHELXL-2014/7 (Sheldrick 2014'
_refine_ls_goodness_of_fit_ref 0.995
_refine_ls_hydrogen_treatment constr
_refine_ls_matrix_type full
_refine_ls_number_parameters 195
_refine_ls_number_reflns 4222
_refine_ls_number_restraints 1
_refine_ls_restrained_S_all 0.995
_refine_ls_R_factor_all 0.0854
_refine_ls_R_factor_gt 0.0375
_refine_ls_shift/su_max 0.000
_refine_ls_shift/su_mean 0.000
_refine_ls_structure_factor_coef Fsqd
_refine_ls_weighting_details 'w=1/[\s^2^(Fo^2^)+(0.0367P)^2^+1.3885P] where P=(Fo^2^+2Fc^2^)/3'
_refine_ls_weighting_scheme calc
_refine_ls_wR_factor_gt 0.0779
_refine_ls_wR_factor_ref 0.0989
_reflns_Friedel_coverage 0.000
_reflns_number_gt 2528
_reflns_number_total 4222
_reflns_threshold_expression 'I > 2\s(I)'
_cod_data_source_file d5ra04097c2.cif
_cod_data_source_block shelx
_cod_original_sg_symbol_H-M 'P 21/c'
_cod_original_formula_sum 'C12 H18 Cl4 Fe0.20 N4 Zn0.80'
_cod_database_code 7250851
_shelx_shelxl_version_number 2014/7
_shelx_space_group_comment
;
The symmetry employed for this shelxl refinement is uniquely defined
by the following loop, which should always be used as a source of
symmetry information in preference to the above space-group names.
They are only intended as comments.
;

loop_
_space_group_symop_operation_xyz
'x, y, z'
'-x, y+1/2, -z+1/2'
'-x, -y, -z'
'x, -y-1/2, z-1/2'

loop_
_atom_site_label
_atom_site_type_symbol
_atom_site_fract_x
_atom_site_fract_y
_atom_site_fract_z
_atom_site_U_iso_or_equiv
_atom_site_adp_type
_atom_site_occupancy
_atom_site_site_symmetry_order
_atom_site_calc_flag
_atom_site_refinement_flags_posn
_atom_site_refinement_flags_adp
_atom_site_refinement_flags_occupancy
_atom_site_disorder_assembly
_atom_site_disorder_group
Zn Zn 0.37351(5) 0.39873(3) 0.29667(3) 0.05723(18) Uani 0.796(11) 1 d . . P . .
Fe Fe 0.37351(5) 0.39873(3) 0.29667(3) 0.05723(18) Uani 0.204(11) 1 d . . P . .
Cl1 Cl 0.36714(12) 0.33062(6) 0.42653(6) 0.0707(3) Uani 1 1 d . . . . .
Cl2 Cl 0.48336(13) 0.30083(6) 0.21308(6) 0.0754(3) Uani 1 1 d . . . . .
Cl3 Cl 0.11473(12) 0.44829(7) 0.23605(6) 0.0741(3) Uani 1 1 d . . . . .
Cl4 Cl 0.56291(12) 0.51578(6) 0.32564(6) 0.0738(3) Uani 1 1 d . . . . .
N1 N 0.0727(4) 0.3527(2) 0.5352(2) 0.0729(9) Uani 1 1 d . . . . .
HN1 H 0.1602 0.3481 0.5121 0.088 Uiso 1 1 calc R U . . .
N2 N 0.6745(4) 0.4773(2) 0.12922(18) 0.0683(8) Uani 1 1 d . . . . .
HN2 H 0.6481 0.4637 0.1778 0.082 Uiso 1 1 calc R U . . .
N3 N -0.0712(5) 0.4162(2) 0.4075(2) 0.0894(10) Uani 1 1 d . . . . .
H3A H 0.0179 0.4106 0.3858 0.107 Uiso 1 1 calc R U . . .
H3B H -0.1619 0.4395 0.3771 0.107 Uiso 1 1 calc R U . . .
N4 N 0.6038(4) 0.6249(2) 0.1527(2) 0.0892(10) Uani 1 1 d . . . . .
H4A H 0.5779 0.6093 0.2008 0.107 Uiso 1 1 calc R U . . .
H4B H 0.5939 0.6805 0.1362 0.107 Uiso 1 1 calc R U . . .
C1 C -0.0686(4) 0.3888(2) 0.4883(2) 0.0624(9) Uani 1 1 d . . . . .
C2 C -0.1966(4) 0.3655(2) 0.6082(2) 0.0655(9) Uani 1 1 d . . . . .
H2 H -0.2911 0.3705 0.6333 0.079 Uiso 1 1 calc R U . . .
C3 C -0.0486(5) 0.3276(2) 0.6562(2) 0.0671(9) Uani 1 1 d . . . . .
C4 C 0.6594(4) 0.5630(3) 0.1036(2) 0.0642(9) Uani 1 1 d . . . . .
C5 C 0.0850(5) 0.3229(3) 0.6174(3) 0.0723(10) Uani 1 1 d . . . . .
H5 H 0.1870 0.2990 0.6473 0.087 Uiso 1 1 calc R U . . .
C6 C -0.2067(4) 0.3950(2) 0.5270(2) 0.0643(9) Uani 1 1 d . . . . .
H6 H -0.3076 0.4197 0.4966 0.077 Uiso 1 1 calc R U . . .
C7 C 0.7709(4) 0.4267(3) 0.0072(2) 0.0685(10) Uani 1 1 d . . . . .
C8 C 0.7544(5) 0.5160(3) -0.0222(2) 0.0725(10) Uani 1 1 d . . . . .
H8 H 0.7807 0.5300 -0.0753 0.087 Uiso 1 1 calc R U . . .
C9 C 0.7016(5) 0.5822(3) 0.0244(2) 0.0734(10) Uani 1 1 d . . . . .
H9 H 0.6932 0.6412 0.0035 0.088 Uiso 1 1 calc R U . . .
C10 C 0.7285(5) 0.4109(3) 0.0840(3) 0.0733(10) Uani 1 1 d . . . . .
H10 H 0.7370 0.3524 0.1062 0.088 Uiso 1 1 calc R U . . .
C11 C -0.0367(7) 0.2969(3) 0.7483(3) 0.1028(15) Uani 1 1 d . . . . .
H11A H 0.0584 0.2568 0.7645 0.154 Uiso 1 1 calc R U . . .
H11B H -0.1389 0.2657 0.7530 0.154 Uiso 1 1 calc R U . . .
H11C H -0.0219 0.3485 0.7859 0.154 Uiso 1 1 calc R U . . .
C12 C 0.8276(6) 0.3528(3) -0.0453(3) 0.1052(15) Uani 1 1 d . . . . .
H12A H 0.7759 0.2967 -0.0340 0.158 Uiso 1 1 calc R U . . .
H12B H 0.9487 0.3470 -0.0299 0.158 Uiso 1 1 calc R U . . .
H12C H 0.7946 0.3672 -0.1057 0.158 Uiso 1 1 calc R U . . .

loop_
_atom_site_aniso_label
_atom_site_aniso_U_11
_atom_site_aniso_U_22
_atom_site_aniso_U_33
_atom_site_aniso_U_23
_atom_site_aniso_U_13
_atom_site_aniso_U_12
Zn 0.0565(3) 0.0578(3) 0.0602(3) 0.00163(19) 0.01836(18) -0.00672(19)
Fe 0.0565(3) 0.0578(3) 0.0602(3) 0.00163(19) 0.01836(18) -0.00672(19)
Cl1 0.0725(6) 0.0776(6) 0.0662(5) 0.0075(5) 0.0242(4) -0.0009(5)
Cl2 0.0831(6) 0.0663(6) 0.0878(6) -0.0105(5) 0.0432(5) -0.0103(5)
Cl3 0.0658(6) 0.0908(7) 0.0657(5) 0.0127(5) 0.0132(4) 0.0044(5)
Cl4 0.0761(6) 0.0626(5) 0.0857(6) -0.0032(5) 0.0231(5) -0.0156(5)
N1 0.0505(17) 0.073(2) 0.101(2) -0.0150(19) 0.0286(17) -0.0013(15)
N2 0.0674(19) 0.083(2) 0.0568(17) 0.0141(16) 0.0182(15) 0.0042(16)
N3 0.089(2) 0.106(3) 0.080(2) 0.006(2) 0.0318(19) -0.004(2)
N4 0.111(3) 0.083(2) 0.078(2) -0.0089(19) 0.031(2) -0.009(2)
C1 0.057(2) 0.064(2) 0.068(2) -0.0046(18) 0.0180(17) -0.0032(17)
C2 0.052(2) 0.075(2) 0.074(2) -0.007(2) 0.0240(18) 0.0031(18)
C3 0.072(2) 0.060(2) 0.069(2) -0.0050(18) 0.0125(19) 0.0024(18)
C4 0.061(2) 0.070(2) 0.061(2) 0.0011(19) 0.0090(17) -0.0090(18)
C5 0.057(2) 0.070(2) 0.086(3) -0.006(2) 0.005(2) 0.0073(18)
C6 0.0465(18) 0.076(2) 0.070(2) 0.0011(19) 0.0120(16) 0.0045(17)
C7 0.059(2) 0.077(3) 0.072(2) 0.005(2) 0.0189(18) 0.0070(18)
C8 0.073(2) 0.088(3) 0.060(2) 0.010(2) 0.0218(19) -0.006(2)
C9 0.087(3) 0.066(2) 0.070(2) 0.0087(19) 0.022(2) -0.007(2)
C10 0.067(2) 0.076(3) 0.079(3) 0.018(2) 0.021(2) 0.012(2)
C11 0.133(4) 0.098(3) 0.075(3) 0.009(2) 0.015(3) 0.004(3)
C12 0.105(4) 0.103(3) 0.118(4) -0.006(3) 0.050(3) 0.022(3)

loop_
_atom_type_symbol
_atom_type_description
_atom_type_scat_dispersion_real
_atom_type_scat_dispersion_imag
_atom_type_scat_source
C C 0.0033 0.0016 'International Tables Vol C Tables 4.2.6.8 and 6.1.1.4'
H H 0.0000 0.0000 'International Tables Vol C Tables 4.2.6.8 and 6.1.1.4'
N N 0.0061 0.0033 'International Tables Vol C Tables 4.2.6.8 and 6.1.1.4'
Zn Zn 0.2839 1.4301 'International Tables Vol C Tables 4.2.6.8 and 6.1.1.4'
Cl Cl 0.1484 0.1585 'International Tables Vol C Tables 4.2.6.8 and 6.1.1.4'
Fe Fe 0.3463 0.8444 'International Tables Vol C Tables 4.2.6.8 and 6.1.1.4'

loop_
_geom_angle_atom_site_label_1
_geom_angle_atom_site_label_2
_geom_angle_atom_site_label_3
_geom_angle
_geom_angle_site_symmetry_1
_geom_angle_site_symmetry_3
_geom_angle_publ_flag
Cl3 Zn Cl2 113.76(4) . . ?
Cl3 Zn Cl4 111.34(4) . . ?
Cl2 Zn Cl4 106.02(4) . . ?
Cl3 Zn Cl1 109.74(4) . . ?
Cl2 Zn Cl1 108.93(4) . . ?
Cl4 Zn Cl1 106.77(4) . . ?
C1 N1 C5 123.2(3) . . ?
C1 N1 HN1 118.4 . . ?
C5 N1 HN1 118.4 . . ?
C4 N2 C10 123.9(3) . . ?
C4 N2 HN2 118.1 . . ?
C10 N2 HN2 118.1 . . ?
C1 N3 H3A 120.0 . . ?
C1 N3 H3B 120.0 . . ?
H3A N3 H3B 120.0 . . ?
C4 N4 H4A 120.0 . . ?
C4 N4 H4B 120.0 . . ?
H4A N4 H4B 120.0 . . ?
N3 C1 N1 119.8(3) . . ?
N3 C1 C6 123.2(4) . . ?
N1 C1 C6 117.0(3) . . ?
C6 C2 C3 121.9(3) . . ?
C6 C2 H2 119.0 . . ?
C3 C2 H2 119.0 . . ?
C5 C3 C2 116.7(3) . . ?
C5 C3 C11 121.7(4) . . ?
C2 C3 C11 121.6(4) . . ?
N2 C4 N4 119.9(3) . . ?
N2 C4 C9 116.4(3) . . ?
N4 C4 C9 123.7(4) . . ?
C3 C5 N1 120.8(3) . . ?
C3 C5 H5 119.6 . . ?
N1 C5 H5 119.6 . . ?
C2 C6 C1 120.4(3) . . ?
C2 C6 H6 119.8 . . ?
C1 C6 H6 119.8 . . ?
C10 C7 C8 116.0(4) . . ?
C10 C7 C12 122.3(4) . . ?
C8 C7 C12 121.6(4) . . ?
C9 C8 C7 121.7(3) . . ?
C9 C8 H8 119.1 . . ?
C7 C8 H8 119.1 . . ?
C8 C9 C4 120.4(4) . . ?
C8 C9 H9 119.8 . . ?
C4 C9 H9 119.8 . . ?
N2 C10 C7 121.6(4) . . ?
N2 C10 H10 119.2 . . ?
C7 C10 H10 119.2 . . ?
C3 C11 H11A 109.5 . . ?
C3 C11 H11B 109.5 . . ?
H11A C11 H11B 109.5 . . ?
C3 C11 H11C 109.5 . . ?
H11A C11 H11C 109.5 . . ?
H11B C11 H11C 109.5 . . ?
C7 C12 H12A 109.5 . . ?
C7 C12 H12B 109.5 . . ?
H12A C12 H12B 109.5 . . ?
C7 C12 H12C 109.5 . . ?
H12A C12 H12C 109.5 . . ?
H12B C12 H12C 109.5 . . ?

loop_
_geom_bond_atom_site_label_1
_geom_bond_atom_site_label_2
_geom_bond_distance
_geom_bond_site_symmetry_2
_geom_bond_publ_flag
Zn Cl3 2.2323(10) . ?
Zn Cl2 2.2568(10) . ?
Zn Cl4 2.2896(10) . ?
Zn Cl1 2.2934(10) . ?
N1 C1 1.336(4) . ?
N1 C5 1.354(5) . ?
N1 HN1 0.8600 . ?
N2 C4 1.326(4) . ?
N2 C10 1.337(4) . ?
N2 HN2 0.8600 . ?
N3 C1 1.335(4) . ?
N3 H3A 0.8600 . ?
N3 H3B 0.8600 . ?
N4 C4 1.334(5) . ?
N4 H4A 0.8600 . ?
N4 H4B 0.8600 . ?
C1 C6 1.378(4) . ?
C2 C6 1.341(5) . ?
C2 C3 1.393(5) . ?
C2 H2 0.9300 . ?
C3 C5 1.345(5) . ?
C3 C11 1.507(5) . ?
C4 C9 1.391(5) . ?
C5 H5 0.9300 . ?
C6 H6 0.9300 . ?
C7 C10 1.346(5) . ?
C7 C8 1.395(5) . ?
C7 C12 1.498(5) . ?
C8 C9 1.344(5) . ?
C8 H8 0.9300 . ?
C9 H9 0.9300 . ?
C10 H10 0.9300 . ?
C11 H11A 0.9600 . ?
C11 H11B 0.9600 . ?
C11 H11C 0.9600 . ?
C12 H12A 0.9600 . ?
C12 H12B 0.9600 . ?
C12 H12C 0.9600 . ?

loop_
_geom_hbond_atom_site_label_D
_geom_hbond_atom_site_label_H
_geom_hbond_atom_site_label_A
_geom_hbond_distance_DH
_geom_hbond_distance_HA
_geom_hbond_distance_DA
_geom_hbond_angle_DHA
_geom_hbond_site_symmetry_A
N1 HN1 Cl1 0.86 2.36 3.215(3) 170.3 .
N2 HN2 Cl2 0.86 2.86 3.429(3) 125.5 .
N2 HN2 Cl4 0.86 2.68 3.447(3) 149.8 .
N3 H3A Cl3 0.86 2.69 3.383(3) 138.1 .
N3 H3B Cl4 0.86 2.47 3.311(4) 165.7 1_455
N4 H4A Cl4 0.86 2.43 3.245(4) 158.5 .
N4 H4B Cl1 0.86 2.48 3.313(4) 164.9 2_655
C5 H5 Cl2 0.93 2.82 3.734(4) 168.6 4_566
C6 H6 Cl1 0.93 2.94 3.603(4) 129.5 1_455

loop_
_geom_torsion_atom_site_label_1
_geom_torsion_atom_site_label_2
_geom_torsion_atom_site_label_3
_geom_torsion_atom_site_label_4
_geom_torsion
_geom_torsion_site_symmetry_1
_geom_torsion_site_symmetry_2
_geom_torsion_site_symmetry_3
_geom_torsion_site_symmetry_4
_geom_torsion_publ_flag
C5 N1 C1 N3 -179.6(3) . . . . ?
C5 N1 C1 C6 -0.2(5) . . . . ?
C6 C2 C3 C5 0.8(6) . . . . ?
C6 C2 C3 C11 178.3(4) . . . . ?
C10 N2 C4 N4 179.7(4) . . . . ?
C10 N2 C4 C9 0.7(5) . . . . ?
C2 C3 C5 N1 -1.1(5) . . . . ?
C11 C3 C5 N1 -178.5(4) . . . . ?
C1 N1 C5 C3 0.8(6) . . . . ?
C3 C2 C6 C1 -0.3(6) . . . . ?
N3 C1 C6 C2 179.4(4) . . . . ?
N1 C1 C6 C2 0.0(5) . . . . ?
C10 C7 C8 C9 0.9(6) . . . . ?
C12 C7 C8 C9 179.2(4) . . . . ?
C7 C8 C9 C4 -0.8(6) . . . . ?
N2 C4 C9 C8 0.0(6) . . . . ?
N4 C4 C9 C8 -179.0(4) . . . . ?
C4 N2 C10 C7 -0.6(6) . . . . ?
C8 C7 C10 N2 -0.2(6) . . . . ?
C12 C7 C10 N2 -178.5(4) . . . . ?
